data_1553656
loop_
_publ_author_name
'Slater, A. G.'
'Little, M. A.'
'Briggs, M. E.'
'Jelfs, K. E.'
'Cooper, A. I.'

_publ_section_title
;
 A solution-processable dissymmetric porous organic cage
;
_journal_issue 1
_journal_name_full 'Molecular Systems Design &amp; Engineering'
_journal_page_first 223
_journal_paper_doi 10.1039/C7ME00090A
_journal_volume 3
_journal_year 2018
_chemical_formula_moiety 'C72 H84 N12, 0.77(C H2 Cl2), 0.32(C H4 O), 1.57(H2 O)'
_chemical_formula_sum 'C73.1 H89.96 Cl1.55 N12 O1.89'
_chemical_formula_weight 1221.97
_space_group_crystal_system trigonal
_space_group_IT_number 148
_space_group_name_Hall '-R 3'
_space_group_name_H-M_alt 'R -3 :H'
_atom_sites_solution_hydrogens mixed
_audit_creation_date 2015-08-28
_audit_creation_method
;
Olex2 1.2-beta
(compiled 2015.08.17 svn.r3210 for OlexSys, GUI svn.r5083)
;
_audit_update_record
;
2017-08-31 deposited with the CCDC.
2017-10-09 downloaded from the CCDC.
;
_cell_angle_alpha 90
_cell_angle_beta 90
_cell_angle_gamma 120
_cell_formula_units_Z 6
_cell_length_a 24.4830(11)
_cell_length_b 24.4830(11)
_cell_length_c 19.6123(9)
_cell_measurement_reflns_used 9973
_cell_measurement_temperature 100.0
_cell_measurement_theta_max 26.200
_cell_measurement_theta_min 2.745
_cell_volume 10181.0(8)
_computing_cell_refinement 'SAINT v8.34A (Bruker, 2013)'
_computing_data_collection 'CrystalClear-SM Expert 2.0 r7 (Rigaku, 2011)'
_computing_data_reduction 'SAINT v8.34A (Bruker, 2013)'
_computing_molecular_graphics 'Olex2 (Dolomanov et al., 2009)'
_computing_publication_material 'Olex2 (Dolomanov et al., 2009)'
_computing_structure_refinement 'ShelXL (Sheldrick, 2015)'
_computing_structure_solution 'ShelXD (Sheldrick, 2008)'
_diffrn_ambient_temperature 100.0
_diffrn_detector CCD
_diffrn_detector_area_resol_mean 28.5714
_diffrn_detector_type 'Rigaku Saturn724+'
_diffrn_measured_fraction_theta_full 0.999
_diffrn_measured_fraction_theta_max 0.999
_diffrn_measurement_device 'AFC12 (Right): Kappa 3 circle'
_diffrn_measurement_device_type 'Rigaku Saturn724+ (2x2 bin mode)'
_diffrn_measurement_method 'profile data from \w-scans'
_diffrn_measurement_specimen_support 'Mitegen 50um'
_diffrn_radiation_collimation 0.3
_diffrn_radiation_monochromator Confocal
_diffrn_radiation_probe x-ray
_diffrn_radiation_type MoK\a
_diffrn_radiation_wavelength 0.71073
_diffrn_reflns_av_R_equivalents 0.0579
_diffrn_reflns_av_unetI/netI 0.0460
_diffrn_reflns_Laue_measured_fraction_full 0.999
_diffrn_reflns_Laue_measured_fraction_max 0.999
_diffrn_reflns_limit_h_max 30
_diffrn_reflns_limit_h_min -30
_diffrn_reflns_limit_k_max 30
_diffrn_reflns_limit_k_min -22
_diffrn_reflns_limit_l_max 24
_diffrn_reflns_limit_l_min -16
_diffrn_reflns_number 31027
_diffrn_reflns_point_group_measured_fraction_full 0.999
_diffrn_reflns_point_group_measured_fraction_max 0.999
_diffrn_reflns_theta_full 26.000
_diffrn_reflns_theta_max 26.368
_diffrn_reflns_theta_min 1.414
_diffrn_source 'Rotating Anode'
_diffrn_source_current 24.0
_diffrn_source_power 1.2
_diffrn_source_target Mo
_diffrn_source_type 'Rotating Anode'
_diffrn_source_voltage 50.0
_diffrn_standards_number 0
_exptl_absorpt_coefficient_mu 0.132
_exptl_absorpt_correction_T_max 0.9925
_exptl_absorpt_correction_T_min 0.7092
_exptl_absorpt_correction_type multi-scan
_exptl_absorpt_process_details
;
SADABS-2014/5 (Bruker,2014/5) was used for absorption correction.
wR2(int) was 0.1165 before and 0.0710 after correction.
The Ratio of minimum to maximum transmission is 0.7146.
The \l/2 correction factor is Not present.
;
_exptl_crystal_colour colourless
_exptl_crystal_colour_primary colourless
_exptl_crystal_density_diffrn 1.196
_exptl_crystal_description needle
_exptl_crystal_F_000 3924
_exptl_crystal_size_max 0.14
_exptl_crystal_size_mid 0.132
_exptl_crystal_size_min 0.025
_refine_diff_density_max 0.598
_refine_diff_density_min -0.366
_refine_diff_density_rms 0.068
_refine_ls_extinction_method none
_refine_ls_goodness_of_fit_ref 1.074
_refine_ls_hydrogen_treatment constr
_refine_ls_matrix_type full
_refine_ls_number_parameters 281
_refine_ls_number_reflns 4632
_refine_ls_number_restraints 18
_refine_ls_restrained_S_all 1.124
_refine_ls_R_factor_all 0.0731
_refine_ls_R_factor_gt 0.0608
_refine_ls_shift/su_max 0.000
_refine_ls_shift/su_mean 0.000
_refine_ls_structure_factor_coef Fsqd
_refine_ls_weighting_details 'w=1/[\s^2^(Fo^2^)+(0.0960P)^2^+10.7810P] where P=(Fo^2^+2Fc^2^)/3'
_refine_ls_weighting_scheme calc
_refine_ls_wR_factor_gt 0.1563
_refine_ls_wR_factor_ref 0.1666
_reflns_Friedel_coverage 0.000
_reflns_number_gt 3961
_reflns_number_total 4632
_reflns_threshold_expression 'I > 2\s(I)'
_cod_data_source_file c7me00090a2.cif
_cod_data_source_block ags_169_v_100k_solvate
_cod_original_cell_volume 10180.9(10)
_cod_original_sg_symbol_H-M 'R -3'
_cod_original_formula_sum 'C73.10 H89.96 Cl1.55 N12 O1.89'
_cod_database_code 1553656
_shelxl_version_number 2014/6
_shelx_space_group_comment
;
The symmetry employed for this shelxl refinement is uniquely defined
by the following loop, which should always be used as a source of
symmetry information in preference to the above space-group names.
They are only intended as comments.
;
_olex2_refinement_description
;
1. Twinned data refinement
 Scales: 0.5121(19) 0.4879(19)
2. Fixed Uiso
 At 1.2 times of:
  All C(H) groups, All C(H,H) groups
 At 1.5 times of:
  All C(H,H,H) groups, All O(H) groups
3. Uiso/Uaniso restraints and constraints
Uanis(C25) \\sim Ueq, Uanis(Cl1) \\sim Ueq: with sigma of 0.01 and sigma for
terminal atoms of 0.02
4. Rigid body (RIGU) restrains
 Cl1, C25
 with sigma for 1-2 distances of 0.002 and sigma for 1-3 distances of 0.002
 O1, C26
 with sigma for 1-2 distances of 0.002 and sigma for 1-3 distances of 0.002
5. Others
 Sof(C25)=Sof(H25A)=Sof(H25B)=0.33333*FVAR(2)
 Sof(Cl1)=0.66667*FVAR(2)
 Sof(O1)=Sof(H1)=FVAR(2)
 Sof(H26B)=Sof(H26C)=Sof(H26A)=0.33333*FVAR(4)
 Sof(C26)=FVAR(3)
 Fixed X: H26B(0.63531) H26C(0.686629) H26A(0.69773)
 Fixed Y: H26B(0.29229) H26C(0.360241) H26A(0.32979)
 Fixed Z: H26B(0.434009) H26C(0.456889) H26A(0.391881)
6.a Ternary CH refined with riding coordinates:
 C13(H13), C24(H24), C18(H18), C19(H19)
6.b Secondary CH2 refined with riding coordinates:
 C14(H14A,H14B), C17(H17A,H17B), C15(H15A,H15B), C21(H21A,H21B), C20(H20A,
 H20B), C23(H23A,H23B), C22(H22A,H22B), C16(H16A,H16B), C25(H25A,H25B)
6.c Aromatic/amide H refined with riding coordinates:
 C12(H12), C10(H10), C2(H2), C6(H6), C7(H7), C9(H9), C4(H4), C8(H8)
6.d Tetrahedral OH refined with riding coordinates:
 O1(H1)
;
_olex2_submission_special_instructions 'No special instructions were received'

loop_
_space_group_symop_operation_xyz
'x, y, z'
'-y, x-y, z'
'-x+y, -x, z'
'x+2/3, y+1/3, z+1/3'
'-y+2/3, x-y+1/3, z+1/3'
'-x+y+2/3, -x+1/3, z+1/3'
'x+1/3, y+2/3, z+2/3'
'-y+1/3, x-y+2/3, z+2/3'
'-x+y+1/3, -x+2/3, z+2/3'
'-x, -y, -z'
'y, -x+y, -z'
'x-y, x, -z'
'-x+2/3, -y+1/3, -z+1/3'
'y+2/3, -x+y+1/3, -z+1/3'
'x-y+2/3, x+1/3, -z+1/3'
'-x+1/3, -y+2/3, -z+2/3'
'y+1/3, -x+y+2/3, -z+2/3'
'x-y+1/3, x+2/3, -z+2/3'

loop_
_atom_site_label
_atom_site_type_symbol
_atom_site_fract_x
_atom_site_fract_y
_atom_site_fract_z
_atom_site_U_iso_or_equiv
_atom_site_adp_type
_atom_site_occupancy
_atom_site_site_symmetry_order
_atom_site_calc_flag
_atom_site_refinement_flags_posn
_atom_site_refinement_flags_adp
_atom_site_refinement_flags_occupancy
_atom_site_disorder_assembly
_atom_site_disorder_group
N2 N 0.50055(11) 0.37817(11) 0.43084(12) 0.0271(5) Uani 1 1 d . . . . .
N3 N 0.41794(11) 0.13029(11) 0.67921(11) 0.0269(5) Uani 1 1 d . . . . .
C11 C 0.61608(13) 0.27155(13) 0.74857(14) 0.0284(6) Uani 1 1 d . . . . .
N1 N 0.61505(11) 0.50187(10) 0.44399(12) 0.0269(5) Uani 1 1 d . . . . .
C1 C 0.47799(13) 0.29132(13) 0.50602(15) 0.0284(6) Uani 1 1 d . . . . .
C12 C 0.56386(13) 0.20613(13) 0.75619(14) 0.0274(6) Uani 1 1 d . . . . .
H12 H 0.5702 0.1723 0.7430 0.033 Uiso 1 1 calc R . . . .
C14 C 0.44973(12) 0.42954(13) 0.37440(15) 0.0291(6) Uani 1 1 d . . . . .
H14A H 0.4088 0.3981 0.3945 0.035 Uiso 1 1 calc R . . . .
H14B H 0.4540 0.4134 0.3296 0.035 Uiso 1 1 calc R . . . .
N4 N 0.51116(11) 0.19401(10) 0.77972(12) 0.0279(5) Uani 1 1 d . . . . .
C10 C 0.60536(13) 0.32241(13) 0.74782(14) 0.0283(6) Uani 1 1 d . . . . .
H10 H 0.5633 0.3149 0.7468 0.034 Uiso 1 1 calc R . . . .
C17 C 0.56833(13) 0.54914(13) 0.37434(15) 0.0292(6) Uani 1 1 d . . . . .
H17A H 0.5702 0.5715 0.4171 0.035 Uiso 1 1 calc R . . . .
H17B H 0.6074 0.5763 0.3484 0.035 Uiso 1 1 calc R . . . .
C3 C 0.48117(14) 0.19698(13) 0.47709(15) 0.0295(6) Uani 1 1 d . . . . .
C13 C 0.50282(13) 0.43801(12) 0.42070(14) 0.0257(6) Uani 1 1 d . . . . .
H13 H 0.4968 0.4530 0.4660 0.031 Uiso 1 1 calc R . . . .
C2 C 0.49032(14) 0.25587(14) 0.45940(14) 0.0284(6) Uani 1 1 d . . . . .
H2 H 0.5051 0.2722 0.4151 0.034 Uiso 1 1 calc R . . . .
C6 C 0.45666(14) 0.26656(14) 0.57096(14) 0.0299(6) Uani 1 1 d . . . . .
H6 H 0.4493 0.2908 0.6036 0.036 Uiso 1 1 calc R . . . .
C15 C 0.45062(15) 0.49203(15) 0.36428(17) 0.0370(7) Uani 1 1 d . . . . .
H15A H 0.4153 0.4853 0.3341 0.044 Uiso 1 1 calc R . . . .
H15B H 0.4449 0.5075 0.4088 0.044 Uiso 1 1 calc R . . . .
C21 C 0.34029(14) 0.02616(15) 0.83399(16) 0.0395(7) Uani 1 1 d . . . . .
H21A H 0.3208 0.0488 0.8557 0.047 Uiso 1 1 calc R . . . .
H21B H 0.3099 -0.0196 0.8372 0.047 Uiso 1 1 calc R . . . .
C7 C 0.48668(14) 0.35403(13) 0.48948(15) 0.0292(6) Uani 1 1 d . . . . .
H7 H 0.4815 0.3774 0.5250 0.035 Uiso 1 1 calc R . . . .
C24 C 0.46324(13) 0.12717(13) 0.78770(13) 0.0270(6) Uani 1 1 d . . . . .
H24 H 0.4791 0.1005 0.7666 0.032 Uiso 1 1 calc R . . . .
C9 C 0.42450(13) 0.18266(13) 0.65865(15) 0.0281(6) Uani 1 1 d . . . . .
H9 H 0.4153 0.2071 0.6892 0.034 Uiso 1 1 calc R . . . .
C4 C 0.45878(14) 0.17257(14) 0.54167(14) 0.0300(6) Uani 1 1 d . . . . .
H4 H 0.4522 0.1321 0.5534 0.036 Uiso 1 1 calc R . . . .
C5 C 0.44590(13) 0.20659(13) 0.58898(14) 0.0285(6) Uani 1 1 d . . . . .
C20 C 0.35311(14) 0.04508(14) 0.75914(14) 0.0320(6) Uani 1 1 d . . . . .
H20A H 0.3134 0.0369 0.7369 0.038 Uiso 1 1 calc R . . . .
H20B H 0.3679 0.0189 0.7360 0.038 Uiso 1 1 calc R . . . .
C23 C 0.45098(15) 0.11126(15) 0.86348(15) 0.0347(7) Uani 1 1 d . . . . .
H23A H 0.4365 0.1383 0.8851 0.042 Uiso 1 1 calc R . . . .
H23B H 0.4905 0.1195 0.8861 0.042 Uiso 1 1 calc R . . . .
C22 C 0.40018(16) 0.04105(16) 0.87231(16) 0.0414(8) Uani 1 1 d . . . . .
H22A H 0.4166 0.0141 0.8549 0.050 Uiso 1 1 calc R . . . .
H22B H 0.3905 0.0316 0.9214 0.050 Uiso 1 1 calc R . . . .
C18 C 0.56685(13) 0.48749(13) 0.39265(13) 0.0260(6) Uani 1 1 d . . . . .
H18 H 0.5767 0.4704 0.3511 0.031 Uiso 1 1 calc R . . . .
C8 C 0.49740(14) 0.16159(14) 0.42731(14) 0.0296(6) Uani 1 1 d . . . . .
H8 H 0.5074 0.1764 0.3817 0.035 Uiso 1 1 calc R . . . .
C19 C 0.40275(13) 0.11479(12) 0.75102(13) 0.0252(6) Uani 1 1 d . . . . .
H19 H 0.3868 0.1418 0.7711 0.030 Uiso 1 1 calc R . . . .
C16 C 0.51268(14) 0.54083(15) 0.33285(16) 0.0350(7) Uani 1 1 d . . . . .
H16A H 0.5158 0.5276 0.2860 0.042 Uiso 1 1 calc R . . . .
H16B H 0.5137 0.5817 0.3298 0.042 Uiso 1 1 calc R . . . .
Cl1 Cl 0.61796(16) 0.2542(2) 0.56259(16) 0.1256(16) Uani 0.517(5) 1 d . U . . .
O1 O 0.6377(2) 0.3590(2) 0.3774(3) 0.0706(18) Uani 0.631(8) 1 d . U . . .
H1 H 0.6045 0.3298 0.3602 0.106 Uiso 0.631(8) 1 calc R . . . .
C25 C 0.6667 0.3333 0.5709(6) 0.139(4) Uani 0.775(7) 3 d S TU P . .
H25A H 0.7007 0.3464 0.5366 0.167 Uiso 0.258(2) 1 calc R . . . .
H25B H 0.6867 0.3410 0.6164 0.167 Uiso 0.258(2) 1 calc R . . . .
C26 C 0.6667 0.3333 0.4172(18) 0.086(5) Uani 0.32(2) 3 d S TU P . .
H26B H 0.6353 0.2923 0.4340 0.128 Uiso 0.036(2) 1 d R . . A -1
H26C H 0.6866 0.3602 0.4569 0.128 Uiso 0.036(2) 1 d R . . A -1
H26A H 0.6977 0.3298 0.3919 0.128 Uiso 0.036(2) 1 d R . . A -1

loop_
_atom_site_aniso_label
_atom_site_aniso_U_11
_atom_site_aniso_U_22
_atom_site_aniso_U_33
_atom_site_aniso_U_23
_atom_site_aniso_U_13
_atom_site_aniso_U_12
N2 0.0310(12) 0.0275(12) 0.0252(12) 0.0033(10) -0.0022(10) 0.0164(10)
N3 0.0265(11) 0.0271(12) 0.0261(12) 0.0019(9) 0.0029(9) 0.0127(10)
C11 0.0301(14) 0.0251(14) 0.0248(13) -0.0018(11) 0.0011(11) 0.0098(12)
N1 0.0261(11) 0.0289(12) 0.0258(11) -0.0028(10) -0.0037(9) 0.0139(10)
C1 0.0314(14) 0.0228(13) 0.0338(15) 0.0023(11) -0.0034(12) 0.0157(12)
C12 0.0283(14) 0.0246(13) 0.0278(14) 0.0006(11) -0.0018(11) 0.0120(11)
C14 0.0223(13) 0.0300(14) 0.0302(14) 0.0074(12) -0.0001(11) 0.0095(12)
N4 0.0262(11) 0.0236(11) 0.0306(12) -0.0003(10) 0.0014(10) 0.0100(10)
C10 0.0233(13) 0.0336(14) 0.0274(13) 0.0004(12) -0.0017(11) 0.0139(11)
C17 0.0242(13) 0.0255(14) 0.0345(15) 0.0037(12) -0.0021(11) 0.0098(11)
C3 0.0353(15) 0.0292(14) 0.0270(14) -0.0012(11) -0.0027(12) 0.0182(13)
C13 0.0293(14) 0.0245(13) 0.0257(13) 0.0006(11) -0.0035(11) 0.0153(11)
C2 0.0319(14) 0.0345(15) 0.0214(13) 0.0016(11) -0.0021(11) 0.0185(12)
C6 0.0343(15) 0.0362(15) 0.0271(14) -0.0060(12) -0.0018(12) 0.0236(13)
C15 0.0334(16) 0.0387(16) 0.0414(17) 0.0075(13) -0.0059(13) 0.0199(14)
C21 0.0318(16) 0.0345(16) 0.0343(16) 0.0067(13) 0.0083(13) 0.0032(13)
C7 0.0341(15) 0.0303(14) 0.0293(15) -0.0003(12) 0.0011(12) 0.0206(13)
C24 0.0287(14) 0.0237(13) 0.0277(14) -0.0006(11) -0.0001(11) 0.0124(11)
C9 0.0309(14) 0.0293(14) 0.0272(14) 0.0006(11) 0.0028(11) 0.0173(12)
C4 0.0345(15) 0.0281(14) 0.0307(15) -0.0010(12) -0.0017(12) 0.0182(12)
C5 0.0286(14) 0.0329(15) 0.0250(13) 0.0027(12) -0.0013(11) 0.0161(12)
C20 0.0304(14) 0.0301(15) 0.0298(15) 0.0019(12) 0.0057(12) 0.0109(12)
C23 0.0350(16) 0.0390(17) 0.0264(14) 0.0030(12) -0.0008(12) 0.0156(14)
C22 0.0455(18) 0.0394(18) 0.0302(16) 0.0070(14) -0.0010(14) 0.0144(15)
C18 0.0263(13) 0.0314(14) 0.0221(13) 0.0016(11) -0.0009(11) 0.0157(11)
C8 0.0362(15) 0.0332(15) 0.0229(13) 0.0004(11) -0.0016(12) 0.0200(13)
C19 0.0273(13) 0.0245(13) 0.0232(13) 0.0008(11) 0.0038(11) 0.0123(11)
C16 0.0360(16) 0.0330(16) 0.0339(15) 0.0137(13) -0.0034(13) 0.0156(13)
Cl1 0.093(2) 0.226(4) 0.089(2) -0.084(2) -0.0476(15) 0.103(2)
O1 0.041(2) 0.044(2) 0.118(5) 0.000(2) 0.000(2) 0.0145(19)
C25 0.193(5) 0.193(5) 0.032(5) 0.000 0.000 0.097(3)
C26 0.066(5) 0.066(5) 0.126(9) 0.000 0.000 0.033(3)

loop_
_atom_type_symbol
_atom_type_description
_atom_type_scat_dispersion_real
_atom_type_scat_dispersion_imag
_atom_type_scat_source
C C 0.0033 0.0016 'International Tables Vol C Tables 4.2.6.8 and 6.1.1.4'
H H 0.0000 0.0000 'International Tables Vol C Tables 4.2.6.8 and 6.1.1.4'
Cl Cl 0.1484 0.1585 'International Tables Vol C Tables 4.2.6.8 and 6.1.1.4'
N N 0.0061 0.0033 'International Tables Vol C Tables 4.2.6.8 and 6.1.1.4'
O O 0.0106 0.0060 'International Tables Vol C Tables 4.2.6.8 and 6.1.1.4'

loop_
_geom_angle_atom_site_label_1
_geom_angle_atom_site_label_2
_geom_angle_atom_site_label_3
_geom_angle
_geom_angle_site_symmetry_1
_geom_angle_site_symmetry_3
C7 N2 C13 117.6(2) . .
C9 N3 C19 117.1(2) . .
C10 C11 C12 121.5(3) . .
C10 C11 C12 118.9(3) 2_655 .
C10 C11 C10 119.3(3) 2_655 .
C8 N1 C18 119.0(2) 3_665 .
C2 C1 C6 118.6(3) . .
C2 C1 C7 122.7(3) . .
C6 C1 C7 118.7(3) . .
C11 C12 H12 119.2 . .
N4 C12 C11 121.6(3) . .
N4 C12 H12 119.2 . .
H14A C14 H14B 108.0 . .
C13 C14 H14A 109.4 . .
C13 C14 H14B 109.4 . .
C13 C14 C15 111.0(2) . .
C15 C14 H14A 109.4 . .
C15 C14 H14B 109.4 . .
C12 N4 C24 117.1(2) . .
C11 C10 C11 120.6(3) 3_665 .
C11 C10 H10 119.7 3_665 .
C11 C10 H10 119.7 . .
H17A C17 H17B 107.6 . .
C18 C17 H17A 108.6 . .
C18 C17 H17B 108.6 . .
C16 C17 H17A 108.6 . .
C16 C17 H17B 108.6 . .
C16 C17 C18 114.7(2) . .
C2 C3 C4 119.9(3) . .
C2 C3 C8 119.4(3) . .
C4 C3 C8 120.7(3) . .
N2 C13 C14 110.3(2) . .
N2 C13 H13 108.1 . .
N2 C13 C18 110.9(2) . .
C14 C13 H13 108.1 . .
C14 C13 C18 111.3(2) . .
C18 C13 H13 108.1 . .
C1 C2 H2 119.7 . .
C3 C2 C1 120.7(3) . .
C3 C2 H2 119.7 . .
C1 C6 H6 119.4 . .
C1 C6 C5 121.3(3) . .
C5 C6 H6 119.4 . .
C14 C15 H15A 109.6 . .
C14 C15 H15B 109.6 . .
H15A C15 H15B 108.1 . .
C16 C15 C14 110.4(3) . .
C16 C15 H15A 109.6 . .
C16 C15 H15B 109.6 . .
H21A C21 H21B 107.9 . .
C20 C21 H21A 109.2 . .
C20 C21 H21B 109.2 . .
C22 C21 H21A 109.2 . .
C22 C21 H21B 109.2 . .
C22 C21 C20 112.1(2) . .
N2 C7 C1 123.6(3) . .
N2 C7 H7 118.2 . .
C1 C7 H7 118.2 . .
N4 C24 H24 109.1 . .
N4 C24 C23 109.5(2) . .
N4 C24 C19 108.9(2) . .
C23 C24 H24 109.1 . .
C23 C24 C19 111.0(2) . .
C19 C24 H24 109.1 . .
N3 C9 H9 118.9 . .
N3 C9 C5 122.2(3) . .
C5 C9 H9 118.9 . .
C3 C4 H4 119.6 . .
C5 C4 C3 120.7(3) . .
C5 C4 H4 119.6 . .
C6 C5 C9 119.5(3) . .
C4 C5 C6 118.8(3) . .
C4 C5 C9 121.6(3) . .
C21 C20 H20A 109.3 . .
C21 C20 H20B 109.3 . .
C21 C20 C19 111.5(2) . .
H20A C20 H20B 108.0 . .
C19 C20 H20A 109.3 . .
C19 C20 H20B 109.3 . .
C24 C23 H23A 109.7 . .
C24 C23 H23B 109.7 . .
C24 C23 C22 109.8(2) . .
H23A C23 H23B 108.2 . .
C22 C23 H23A 109.7 . .
C22 C23 H23B 109.7 . .
C21 C22 C23 110.7(3) . .
C21 C22 H22A 109.5 . .
C21 C22 H22B 109.5 . .
C23 C22 H22A 109.5 . .
C23 C22 H22B 109.5 . .
H22A C22 H22B 108.1 . .
N1 C18 C17 107.9(2) . .
N1 C18 C13 109.3(2) . .
N1 C18 H18 109.2 . .
C17 C18 H18 109.2 . .
C13 C18 C17 112.0(2) . .
C13 C18 H18 109.2 . .
N1 C8 C3 121.4(3) 2_655 .
N1 C8 H8 119.3 2_655 .
C3 C8 H8 119.3 . .
N3 C19 C24 107.8(2) . .
N3 C19 C20 110.4(2) . .
N3 C19 H19 110.0 . .
C24 C19 H19 110.0 . .
C20 C19 C24 108.7(2) . .
C20 C19 H19 110.0 . .
C17 C16 C15 111.6(2) . .
C17 C16 H16A 109.3 . .
C17 C16 H16B 109.3 . .
C15 C16 H16A 109.3 . .
C15 C16 H16B 109.3 . .
H16A C16 H16B 108.0 . .
C26 O1 H1 109.5 . .
Cl1 C25 Cl1 119.10(14) . 3_665
Cl1 C25 H25A 107.5 . .
Cl1 C25 H25A 107.5 3_665 .
Cl1 C25 H25B 107.5 . .
Cl1 C25 H25B 107.5 3_665 .
H25A C25 H25B 107.0 . .
O1 C26 H26B 109.9(8) . .
O1 C26 H26C 109.6(4) . .
O1 C26 H26A 111(3) . .
H26B C26 H26C 107(3) . .
H26B C26 H26A 109.9(6) . .
H26C C26 H26A 109.0(9) . .

loop_
_geom_bond_atom_site_label_1
_geom_bond_atom_site_label_2
_geom_bond_distance
_geom_bond_site_symmetry_2
N2 C13 1.452(3) .
N2 C7 1.260(4) .
N3 C9 1.275(4) .
N3 C19 1.458(3) .
C11 C12 1.475(4) .
C11 C10 1.395(4) .
C11 C10 1.388(4) 2_655
N1 C18 1.454(3) .
N1 C8 1.238(4) 3_665
C1 C2 1.394(4) .
C1 C6 1.395(4) .
C1 C7 1.477(4) .
C12 H12 0.9500 .
C12 N4 1.258(4) .
C14 H14A 0.9900 .
C14 H14B 0.9900 .
C14 C13 1.512(4) .
C14 C15 1.532(4) .
N4 C24 1.469(3) .
C10 C11 1.388(4) 3_665
C10 H10 0.9500 .
C17 H17A 0.9900 .
C17 H17B 0.9900 .
C17 C18 1.534(4) .
C17 C16 1.511(4) .
C3 C2 1.388(4) .
C3 C4 1.391(4) .
C3 C8 1.485(4) .
C13 H13 1.0000 .
C13 C18 1.526(4) .
C2 H2 0.9500 .
C6 H6 0.9500 .
C6 C5 1.401(4) .
C15 H15A 0.9900 .
C15 H15B 0.9900 .
C15 C16 1.517(4) .
C21 H21A 0.9900 .
C21 H21B 0.9900 .
C21 C20 1.524(4) .
C21 C22 1.521(5) .
C7 H7 0.9500 .
C24 H24 1.0000 .
C24 C23 1.528(4) .
C24 C19 1.534(4) .
C9 H9 0.9500 .
C9 C5 1.476(4) .
C4 H4 0.9500 .
C4 C5 1.384(4) .
C20 H20A 0.9900 .
C20 H20B 0.9900 .
C20 C19 1.530(4) .
C23 H23A 0.9900 .
C23 H23B 0.9900 .
C23 C22 1.547(4) .
C22 H22A 0.9900 .
C22 H22B 0.9900 .
C18 H18 1.0000 .
C8 N1 1.238(4) 2_655
C8 H8 0.9500 .
C19 H19 1.0000 .
C16 H16A 0.9900 .
C16 H16B 0.9900 .
Cl1 C25 1.700(5) .
O1 H1 0.8400 .
O1 C26 1.40(2) .
C25 Cl1 1.700(5) 3_665
C25 H25A 0.9900 .
C25 H25B 0.9900 .
C26 H26B 0.968(12) .
C26 H26C 0.98(3) .
C26 H26A 0.948(19) .

loop_
_geom_torsion_atom_site_label_1
_geom_torsion_atom_site_label_2
_geom_torsion_atom_site_label_3
_geom_torsion_atom_site_label_4
_geom_torsion
_geom_torsion_site_symmetry_1
_geom_torsion_site_symmetry_4
N2 C13 C18 N1 -66.6(3) . .
N2 C13 C18 C17 174.0(2) . .
N3 C9 C5 C6 -175.3(3) . .
N3 C9 C5 C4 1.3(4) . .
C11 C12 N4 C24 -177.6(2) . .
C1 C6 C5 C9 178.8(3) . .
C1 C6 C5 C4 2.1(4) . .
C12 C11 C10 C11 172.48(18) . 3_665
C12 N4 C24 C23 111.9(3) . .
C12 N4 C24 C19 -126.6(3) . .
C14 C13 C18 N1 170.2(2) . .
C14 C13 C18 C17 50.8(3) . .
C14 C15 C16 C17 -54.9(4) . .
N4 C24 C23 C22 179.6(2) . .
N4 C24 C19 N3 60.0(3) . .
N4 C24 C19 C20 179.7(2) . .
C10 C11 C12 N4 -18.9(4) . .
C10 C11 C12 N4 155.7(3) 2_655 .
C10 C11 C10 C11 -2.1(6) 2_655 3_665
C3 C4 C5 C6 -0.9(4) . .
C3 C4 C5 C9 -177.6(3) . .
C13 N2 C7 C1 175.3(3) . .
C13 C14 C15 C16 59.6(3) . .
C2 C1 C6 C5 -1.8(4) . .
C2 C1 C7 N2 6.3(5) . .
C2 C3 C4 C5 -0.5(4) . .
C2 C3 C8 N1 170.1(3) . 2_655
C6 C1 C2 C3 0.4(4) . .
C6 C1 C7 N2 -173.8(3) . .
C15 C14 C13 N2 178.9(2) . .
C15 C14 C13 C18 -57.6(3) . .
C21 C20 C19 N3 175.2(2) . .
C21 C20 C19 C24 57.1(3) . .
C7 N2 C13 C14 -112.0(3) . .
C7 N2 C13 C18 124.2(3) . .
C7 C1 C2 C3 -179.7(3) . .
C7 C1 C6 C5 178.2(3) . .
C24 C23 C22 C21 -55.6(4) . .
C9 N3 C19 C24 -102.7(3) . .
C9 N3 C19 C20 138.6(3) . .
C4 C3 C2 C1 0.8(4) . .
C4 C3 C8 N1 -8.0(4) . 2_655
C20 C21 C22 C23 54.2(4) . .
C23 C24 C19 N3 -179.4(2) . .
C23 C24 C19 C20 -59.7(3) . .
C22 C21 C20 C19 -55.6(4) . .
C18 C17 C16 C15 49.8(4) . .
C8 N1 C18 C17 -106.1(3) 3_665 .
C8 N1 C18 C13 132.0(3) 3_665 .
C8 C3 C2 C1 -177.3(3) . .
C8 C3 C4 C5 177.5(3) . .
C19 N3 C9 C5 173.9(2) . .
C19 C24 C23 C22 59.3(3) . .
C16 C17 C18 N1 -167.8(2) . .
C16 C17 C18 C13 -47.6(3) . .

loop_
_twin_individual_id
_twin_individual_mass_fraction_refined
1 0.5121(19)
2 0.4879(19)
